data_4311510
loop_
_publ_author_name
'Juan P. Garc\'ia-Ter\'an'
'Oscar Castillo'
'Antonio Luque'
'Urko Garc\'ia-Couceiro'
'Pascual Rom\'an'
'Francesc Lloret'

_publ_contact_author
;
 Oscar Castillo. Departamento de Quimica Inorganica. Facultad de Ciencias
 Universidad del Pais Vasco,  Apdo. 644, E-48080 Bilbao, Spain
;
_publ_contact_author_email qipcacao@lg.ehu.es
_publ_contact_author_fax '+34-944 648 500'
_publ_contact_author_phone '+34-946 015 991'
_publ_section_title
;
 One-Dimensional Oxalato-Bridged Cu(II), Co(II), and Zn(II) Complexes with
 Purine and Adenine as Terminal Ligands
;
_journal_name_full 'Inorganic Chemistry'
_journal_page_first 5761
_journal_page_last 5770
_journal_paper_doi 10.1021/ic049569h
_journal_volume 43
_journal_year 2004
_chemical_compound_source 'synthesis as described'
_chemical_formula_moiety 'C7 H7 Co1 N5 O5, 2 (C5 H5 N5), H2 O'
_chemical_formula_structural 'C7 H7 Co1 N5 O5, 2 (C5 H5 N5), H2 O'
_chemical_formula_sum 'C17 H19 Co N15 O6'
_chemical_formula_weight 588.4
_chemical_name_systematic
;
catena-[aqua(mu-oxalato)adeninecobalt(II)-adenine-water (1/2/1)]
;
_space_group_IT_number 2
_symmetry_cell_setting triclinic
_symmetry_Int_Tables_number 2
_symmetry_space_group_name_Hall '-P 1'
_symmetry_space_group_name_H-M 'P -1'
_atom_sites_solution_hydrogens difmap
_atom_sites_solution_primary direct
_atom_sites_solution_secondary difmap
_audit_creation_method SHELXL
_cell_angle_alpha 82.34(1)
_cell_angle_beta 80.23(1)
_cell_angle_gamma 74.62(1)
_cell_formula_units_Z 2
_cell_length_a 7.471(1)
_cell_length_b 8.210(1)
_cell_length_c 19.099(2)
_cell_measurement_reflns_used 10650
_cell_measurement_temperature 293(2)
_cell_measurement_theta_max 30.00
_cell_measurement_theta_min 2.91
_cell_measurement_wavelength 0.71073
_cell_volume 1108.3(2)
_computing_molecular_graphics 'Ortep-3 for Windows (Farrugia, 1997)'
_computing_publication_material 'WinGX publication routines (Farrugia, 1999)'
_computing_structure_refinement 'SHELXL-97 (Sheldrick, 1997)'
_diffrn_ambient_temperature 293(2)
_diffrn_detector_area_resol_mean '1024 \\times 1024 with blocks 2\\times 2'
_diffrn_measured_fraction_theta_full 0.977
_diffrn_measured_fraction_theta_max 0.977
_diffrn_measurement_device_type Xcalibur
_diffrn_measurement_method \w
_diffrn_radiation_monochromator graphite
_diffrn_radiation_probe x-ray
_diffrn_radiation_source 'fine-focus sealed tube'
_diffrn_radiation_type MoK\a
_diffrn_radiation_wavelength 0.71073
_diffrn_reflns_av_R_equivalents 0.0408
_diffrn_reflns_av_sigmaI/netI 0.1207
_diffrn_reflns_limit_h_max 10
_diffrn_reflns_limit_h_min -10
_diffrn_reflns_limit_k_max 11
_diffrn_reflns_limit_k_min -9
_diffrn_reflns_limit_l_max 26
_diffrn_reflns_limit_l_min -24
_diffrn_reflns_number 10650
_diffrn_reflns_theta_full 30.00
_diffrn_reflns_theta_max 30.00
_diffrn_reflns_theta_min 2.91
_diffrn_standards_decay_% 0
_diffrn_standards_interval_count 0
_diffrn_standards_interval_time 0
_diffrn_standards_number 0
_exptl_absorpt_coefficient_mu 0.849
_exptl_absorpt_correction_type none
_exptl_crystal_colour red
_exptl_crystal_density_diffrn 1.763
_exptl_crystal_density_meas 1.76(1)
_exptl_crystal_density_method 'flotation in a mixture of carbon tetrachloride and bromoform'
_exptl_crystal_description polyhedric
_exptl_crystal_F_000 602
_exptl_crystal_size_max 0.20
_exptl_crystal_size_mid 0.10
_exptl_crystal_size_min 0.10
_refine_diff_density_max 0.418
_refine_diff_density_min -0.49
_refine_diff_density_rms 0.101
_refine_ls_extinction_method none
_refine_ls_goodness_of_fit_ref 0.891
_refine_ls_hydrogen_treatment mixed
_refine_ls_matrix_type full
_refine_ls_number_parameters 352
_refine_ls_number_reflns 6335
_refine_ls_number_restraints 0
_refine_ls_restrained_S_all 0.891
_refine_ls_R_factor_all 0.0772
_refine_ls_R_factor_gt 0.0476
_refine_ls_shift/su_max 0.005
_refine_ls_shift/su_mean 0.000
_refine_ls_structure_factor_coef Fsqd
_refine_ls_weighting_details 'calc w=1/[\s^2^(Fo^2^)+(0.0294P)^2^] where P=(Fo^2^+2Fc^2^)/3'
_refine_ls_weighting_scheme calc
_refine_ls_wR_factor_gt 0.0735
_refine_ls_wR_factor_ref 0.0872
_reflns_number_gt 3550
_reflns_number_total 6335
_reflns_threshold_expression >2sigma(I)
_cod_data_source_file ic049569h_5.cif
_cod_data_source_block compound5
_cod_database_code 4311510

loop_
_symmetry_equiv_pos_as_xyz
'x, y, z'
'-x, -y, -z'

loop_
_atom_site_label
_atom_site_type_symbol
_atom_site_fract_x
_atom_site_fract_y
_atom_site_fract_z
_atom_site_U_iso_or_equiv
_atom_site_adp_type
_atom_site_occupancy
_atom_site_symmetry_multiplicity
_atom_site_calc_flag
_atom_site_refinement_flags
_atom_site_disorder_assembly
_atom_site_disorder_group
Co1 Co 0.30451(5) 0.29021(4) 0.05961(2) 0.02128(10) Uani 1 1 d . . .
C9 C 0.5338(4) 0.0520(3) -0.0341(1) 0.0214(6) Uani 1 1 d . . .
O1 O 0.4791(3) 0.2103(2) -0.0358(1) 0.0271(4) Uani 1 1 d . . .
O2 O 0.3628(3) 0.0301(2) 0.0834(1) 0.0270(4) Uani 1 1 d . . .
C10 C -0.0502(4) 0.4277(3) 0.0061(1) 0.0199(6) Uani 1 1 d . . .
O3 O 0.0338(3) 0.2882(2) 0.0349(1) 0.0249(4) Uani 1 1 d . . .
O4 O 0.2084(2) 0.5402(2) 0.0139(1) 0.0220(4) Uani 1 1 d . . .
O5W O 0.5438(3) 0.3406(2) 0.0854(1) 0.0302(5) Uani 1 1 d . . .
H51W H 0.5888 0.269 0.1207 0.05 Uiso 1 1 d . . .
H52W H 0.6038 0.3673 0.0549 0.05 Uiso 1 1 d . . .
N1a N 0.0417(3) 0.2835(3) 0.2823(1) 0.0310(6) Uani 1 1 d . . .
C2a C 0.1190(4) 0.2515(3) 0.2162(2) 0.0303(7) Uani 1 1 d . . .
H2a H 0.1161 0.1472 0.2031 0.036 Uiso 1 1 calc R . .
N3a N 0.2007(3) 0.3484(3) 0.1656(1) 0.0243(5) Uani 1 1 d . . .
C4a C 0.2000(4) 0.4968(3) 0.1898(1) 0.0226(6) Uani 1 1 d . . .
C5a C 0.1214(4) 0.5467(3) 0.2567(1) 0.0241(6) Uani 1 1 d . . .
C6a C 0.0372(4) 0.4348(3) 0.3047(2) 0.0278(6) Uani 1 1 d . . .
N7a N 0.1389(3) 0.7084(3) 0.2626(1) 0.0288(6) Uani 1 1 d . . .
C8a C 0.2285(4) 0.7491(3) 0.2006(2) 0.0285(7) Uani 1 1 d . . .
H8a H 0.262 0.8518 0.1891 0.034 Uiso 1 1 calc R . .
N9a N 0.2680(3) 0.6278(3) 0.1545(1) 0.0272(5) Uani 1 1 d . . .
H9a H 0.3249 0.6328 0.1115 0.033 Uiso 1 1 calc R . .
N6a N -0.0477(4) 0.4696(3) 0.3694(1) 0.0369(6) Uani 1 1 d . . .
H6aA H -0.0987 0.3969 0.3965 0.044 Uiso 1 1 calc R . .
H6aB H -0.0519 0.5648 0.3845 0.044 Uiso 1 1 calc R . .
N1b N 0.7075(3) 1.0695(3) 0.1833(1) 0.0328(6) Uani 1 1 d . . .
C2b C 0.6048(5) 1.0368(4) 0.2458(2) 0.0391(8) Uani 1 1 d . . .
H2b H 0.5525 1.1296 0.2722 0.047 Uiso 1 1 calc R . .
N3b N 0.5665(4) 0.8926(3) 0.2757(1) 0.0362(6) Uani 1 1 d . . .
C4b C 0.6444(4) 0.7667(3) 0.2332(1) 0.0274(6) Uani 1 1 d . . .
C5b C 0.7527(4) 0.7798(3) 0.1678(1) 0.0250(6) Uani 1 1 d . . .
C6b C 0.7863(4) 0.9386(3) 0.1431(1) 0.0269(6) Uani 1 1 d . . .
N7b N 0.8114(3) 0.6251(3) 0.1385(1) 0.0290(6) Uani 1 1 d . . .
C8b C 0.7353(4) 0.5254(4) 0.1867(2) 0.0325(7) Uani 1 1 d . . .
H8b H 0.7488 0.4115 0.1815 0.039 Uiso 1 1 calc R . .
N9b N 0.6352(3) 0.6015(3) 0.2448(1) 0.0331(6) Uani 1 1 d . . .
H9b H 0.5774 0.5549 0.2815 0.04 Uiso 1 1 calc R . .
N6b N 0.8901(4) 0.9685(3) 0.0809(1) 0.0411(7) Uani 1 1 d . . .
H6bA H 0.9419 0.8874 0.0543 0.049 Uiso 1 1 calc R . .
H6bB H 0.9051 1.0688 0.0676 0.049 Uiso 1 1 calc R . .
N1c N 0.8635(4) -0.2289(3) 0.4436(1) 0.0350(6) Uani 1 1 d . . .
C2c C 0.7810(4) -0.2717(4) 0.5083(2) 0.0393(8) Uani 1 1 d . . .
H2c H 0.7827 -0.3861 0.5181 0.047 Uiso 1 1 calc R . .
N3c N 0.6970(4) -0.1761(3) 0.5608(1) 0.0366(6) Uani 1 1 d . . .
C4c C 0.7004(4) -0.0136(4) 0.5409(2) 0.0291(7) Uani 1 1 d . . .
C5c C 0.7777(4) 0.0511(3) 0.4759(2) 0.0280(6) Uani 1 1 d . . .
C6c C 0.8639(4) -0.0643(3) 0.4247(2) 0.0291(7) Uani 1 1 d . . .
N7c N 0.7534(4) 0.2251(3) 0.4744(1) 0.0340(6) Uani 1 1 d . . .
C8c C 0.6627(5) 0.2585(4) 0.5381(2) 0.0401(8) Uani 1 1 d . . .
H8c H 0.627 0.3673 0.553 0.048 Uiso 1 1 calc R . .
N9c N 0.6256(4) 0.1224(3) 0.5801(1) 0.0361(6) Uani 1 1 d . . .
H9c H 0.5667 0.1214 0.6229 0.043 Uiso 1 1 calc R . .
N6c N 0.9458(4) -0.0232(3) 0.3604(1) 0.0415(7) Uani 1 1 d . . .
H6cA H 0.9972 -0.1003 0.3318 0.05 Uiso 1 1 calc R . .
H6cB H 0.9479 0.0807 0.3472 0.05 Uiso 1 1 calc R . .
O6W O 0.5151(3) 0.3927(3) 0.3596(1) 0.0547(7) Uani 1 1 d . . .
H61W H 0.6136 0.3537 0.3841 0.05 Uiso 1 1 d . . .
H62W H 0.4537 0.3369 0.3762 0.05 Uiso 1 1 d . . .

loop_
_atom_site_aniso_label
_atom_site_aniso_U_11
_atom_site_aniso_U_22
_atom_site_aniso_U_33
_atom_site_aniso_U_23
_atom_site_aniso_U_13
_atom_site_aniso_U_12
Co1 0.0237(2) 0.0170(2) 0.0213(2) -0.0026(2) 0.0017(2) -0.0047(2)
C9 0.022(2) 0.019(1) 0.022(2) -0.002(1) -0.001(1) -0.005(1)
O1 0.037(1) 0.016(1) 0.024(1) -0.002(1) 0.003(1) -0.004(1)
O2 0.033(1) 0.021(1) 0.024(1) -0.004(1) 0.006(1) -0.006(1)
C10 0.027(2) 0.016(1) 0.015(1) -0.004(1) 0.005(1) -0.005(1)
O3 0.029(1) 0.016(1) 0.030(1) 0.001(1) -0.004(1) -0.007(1)
O4 0.021(1) 0.021(1) 0.024(1) 0.000(1) -0.002(1) -0.007(1)
O5W 0.030(1) 0.033(1) 0.026(1) 0.002(1) 0.001(1) -0.011(1)
N1a 0.043(2) 0.024(1) 0.025(1) -0.004(1) 0.008(1) -0.013(1)
C2a 0.036(2) 0.020(1) 0.035(2) -0.005(1) 0.001(1) -0.008(1)
N3a 0.030(1) 0.019(1) 0.024(1) -0.003(1) 0.002(1) -0.007(1)
C4a 0.026(2) 0.021(1) 0.020(1) -0.001(1) 0.001(1) -0.006(11)
C5a 0.031(2) 0.019(1) 0.023(2) -0.002(1) 0.001(1) -0.009(1)
C6a 0.035(2) 0.024(2) 0.023(2) -0.003(1) -0.001(1) -0.005(1)
N7a 0.034(2) 0.022(1) 0.031(1) -0.008(1) 0.002(1) -0.009(1)
C8a 0.033(2) 0.023(1) 0.031(2) -0.007(1) 0.001(1) -0.011(1)
N9a 0.036(2) 0.022(1) 0.022(1) -0.005(1) 0.006(1) -0.010(1)
N6a 0.060(2) 0.028(1) 0.024(1) -0.006(1) 0.012(1) -0.020(1)
N1b 0.046(2) 0.026(1) 0.024(1) -0.002(1) 0.003(1) -0.010(1)
C2b 0.052(2) 0.031(2) 0.033(2) -0.011(1) 0.002(2) -0.009(2)
N3b 0.047(2) 0.033(2) 0.025(1) -0.002(1) 0.005(1) -0.012(1)
C4b 0.032(2) 0.025(2) 0.026(2) -0.000(1) -0.003(1) -0.009(1)
C5b 0.028(2) 0.024(1) 0.022(2) 0.001(1) -0.004(1) -0.006(1)
C6b 0.030(2) 0.029(2) 0.022(2) -0.002(1) -0.002(1) -0.009(1)
N7b 0.036(2) 0.023(1) 0.027(1) -0.004(1) -0.001(1) -0.008(1)
C8b 0.037(2) 0.028(2) 0.034(2) -0.004(1) -0.008(1) -0.009(1)
N9b 0.040(2) 0.032(1) 0.028(1) 0.004(1) 0.002(1) -0.019(1)
N6b 0.060(2) 0.026(1) 0.033(2) -0.004(1) 0.017(1) -0.018(1)
N1c 0.050(2) 0.026(1) 0.028(1) -0.006(11) 0.008(1) -0.015(1)
C2c 0.054(2) 0.023(2) 0.039(2) 0.001(1) 0.003(2) -0.015(2)
N3c 0.051(2) 0.030(1) 0.028(1) 0.001(1) 0.006(1) -0.017(1)
C4c 0.032(2) 0.031(2) 0.024(2) -0.002(1) 0.004(1) -0.010(1)
C5c 0.034(2) 0.025(2) 0.026(2) -0.002(1) 0.002(1) -0.013(1)
C6c 0.037(2) 0.028(2) 0.024(2) -0.003(1) 0.001(1) -0.012(1)
N7c 0.048(2) 0.025(1) 0.027(1) -0.003(1) 0.008(1) -0.013(1)
C8c 0.054(2) 0.030(2) 0.033(2) -0.009(1) 0.005(2) -0.010(2)
N9c 0.048(2) 0.035(1) 0.023(1) -0.005(1) 0.010(1) -0.013(1)
N6c 0.068(2) 0.025(1) 0.030(2) -0.009(1) 0.014(1) -0.017(1)
O6W 0.058(2) 0.052(2) 0.052(2) 0.019(1) -0.001(1) -0.027(1)

loop_
_atom_type_symbol
_atom_type_description
_atom_type_scat_dispersion_real
_atom_type_scat_dispersion_imag
_atom_type_scat_source
C C 0.0033 0.0016 'International Tables Vol C Tables 4.2.6.8 and 6.1.1.4'
H H 0 0 'International Tables Vol C Tables 4.2.6.8 and 6.1.1.4'
N N 0.0061 0.0033 'International Tables Vol C Tables 4.2.6.8 and 6.1.1.4'
O O 0.0106 0.006 'International Tables Vol C Tables 4.2.6.8 and 6.1.1.4'
Co Co 0.3494 0.9721 'International Tables Vol C Tables 4.2.6.8 and 6.1.1.4'

loop_
_geom_angle_atom_site_label_1
_geom_angle_atom_site_label_2
_geom_angle_atom_site_label_3
_geom_angle
_geom_angle_site_symmetry_1
_geom_angle_site_symmetry_3
_geom_angle_publ_flag
O2 Co1 O5W 100.5(1) . . ?
O2 Co1 O4 164.4(1) . . ?
O5W Co1 O4 92.7(1) . . ?
O2 Co1 N3a 95.3(1) . . ?
O5W Co1 N3a 81.6(1) . . ?
O4 Co1 N3a 94.9(1) . . ?
O2 Co1 O1 79.9(1) . . ?
O5W Co1 O1 84.7(1) . . ?
O4 Co1 O1 93.2(1) . . ?
N3a Co1 O1 164.4(1) . . ?
O2 Co1 O3 89.7(1) . . ?
O5W Co1 O3 169.2(1) . . ?
O4 Co1 O3 77.8(1) . . ?
N3a Co1 O3 94.0(1) . . ?
O1 Co1 O3 100.8(1) . . ?
O1 C9 O2 125.8(2) . 2_655 ?
O1 C9 C9 117.2(3) . 2_655 ?
O2 C9 C9 117.1(3) 2_655 2_655 ?
C9 O1 Co1 112.1(2) . . ?
C9 O2 Co1 113.8(2) 2_655 . ?
O3 C10 O4 125.9(2) . 2_565 ?
O3 C10 C10 117.1(3) . 2_565 ?
O4 C10 C10 116.9(3) 2_565 2_565 ?
C10 O3 Co1 113.2(2) . . ?
C10 O4 Co1 115.0(2) 2_565 . ?
Co1 O5W H51W 111.6 . . ?
Co1 O5W H52W 113.7 . . ?
H51W O5W H52W 122.1 . . ?
C2a N1a C6a 118.8(2) . . ?
N1a C2a N3a 129.0(2) . . ?
N1a C2a H2a 115.5 . . ?
N3a C2a H2a 115.5 . . ?
C2a N3a C4a 111.2(2) . . ?
C2a N3a Co1 125.6(2) . . ?
C4a N3a Co1 123.1(2) . . ?
N3a C4a N9a 128.7(2) . . ?
N3a C4a C5a 125.5(2) . . ?
N9a C4a C5a 105.7(2) . . ?
C4a C5a N7a 110.5(2) . . ?
C4a C5a C6a 117.9(2) . . ?
N7a C5a C6a 131.6(2) . . ?
N6a C6a N1a 118.7(2) . . ?
N6a C6a C5a 123.8(2) . . ?
N1a C6a C5a 117.5(2) . . ?
C8a N7a C5a 103.6(2) . . ?
N7a C8a N9a 113.8(2) . . ?
N7a C8a H8a 123.1 . . ?
N9a C8a H8a 123.1 . . ?
C8a N9a C4a 106.5(2) . . ?
C8a N9a H9a 126.8 . . ?
C4a N9a H9a 126.8 . . ?
C6a N6a H6aA 120 . . ?
C6a N6a H6aB 120 . . ?
H6aA N6a H6aB 120 . . ?
C2b N1b C6b 117.2(2) . . ?
N3b C2b N1b 129.9(3) . . ?
N3b C2b H2b 115.1 . . ?
N1b C2b H2b 115.1 . . ?
C2b N3b C4b 110.9(2) . . ?
N3b C4b N9b 128.5(3) . . ?
N3b C4b C5b 126.2(2) . . ?
N9b C4b C5b 105.3(2) . . ?
C4b C5b N7b 111.2(2) . . ?
C4b C5b C6b 117.1(2) . . ?
N7b C5b C6b 131.7(2) . . ?
N6b C6b N1b 118.0(2) . . ?
N6b C6b C5b 123.3(2) . . ?
N1b C6b C5b 118.7(2) . . ?
C8b N7b C5b 102.8(2) . . ?
N7b C8b N9b 114.5(3) . . ?
N7b C8b H8b 122.8 . . ?
N9b C8b H8b 122.8 . . ?
C8b N9b C4b 106.3(2) . . ?
C8b N9b H9b 126.9 . . ?
C4b N9b H9b 126.9 . . ?
C6b N6b H6bB 120 . . ?
C6b N6b H6bA 120 . . ?
H6bB N6b H6bA 120 . . ?
C2c N1c C6c 118.7(2) . . ?
N3c C2c N1c 129.7(3) . . ?
N3c C2c H2c 115.1 . . ?
N1c C2c H2c 115.1 . . ?
C2c N3c C4c 110.4(2) . . ?
N3c C4c N9c 127.5(3) . . ?
N3c C4c C5c 126.9(3) . . ?
N9c C4c C5c 105.6(2) . . ?
C4c C5c N7c 110.8(2) . . ?
C4c C5c C6c 117.1(2) . . ?
N7c C5c C6c 132.1(3) . . ?
N6c C6c N1c 118.2(2) . . ?
N6c C6c C5c 124.6(3) . . ?
N1c C6c C5c 117.1(2) . . ?
C8c N7c C5c 102.9(2) . . ?
N7c C8c N9c 114.5(3) . . ?
N7c C8c H8c 122.7 . . ?
N9c C8c H8c 122.7 . . ?
C8c N9c C4c 106.2(2) . . ?
C8c N9c H9c 126.9 . . ?
C4c N9c H9c 126.9 . . ?
C6c N6c H6cA 120 . . ?
C6c N6c H6cB 120 . . ?
H6cA N6c H6cB 120 . . ?
H61W O6W H62W 101.4 . . ?

loop_
_geom_bond_atom_site_label_1
_geom_bond_atom_site_label_2
_geom_bond_distance
_geom_bond_site_symmetry_2
_geom_bond_publ_flag
Co1 O2 2.067(2) . ?
Co1 O5W 2.087(2) . ?
Co1 O4 2.108(2) . ?
Co1 N3a 2.112(2) . ?
Co1 O1 2.123(2) . ?
Co1 O3 2.158(2) . ?
C9 O1 1.253(3) . ?
C9 O2 1.259(3) 2_655 ?
C9 C9 1.545(5) 2_655 ?
O2 C9 1.259(3) 2_655 ?
C10 O3 1.255(3) . ?
C10 O4 1.255(3) 2_565 ?
C10 C10 1.538(5) 2_565 ?
O4 C10 1.255(3) 2_565 ?
O5W H51W 0.88 . ?
O5W H52W 0.72 . ?
N1a C2a 1.326(3) . ?
N1a C6a 1.357(3) . ?
C2a N3a 1.337(3) . ?
C2a H2a 0.93 . ?
N3a C4a 1.358(3) . ?
C4a N9a 1.360(3) . ?
C4a C5a 1.378(3) . ?
C5a N7a 1.390(3) . ?
C5a C6a 1.402(4) . ?
C6a N6a 1.321(3) . ?
N7a C8a 1.307(3) . ?
C8a N9a 1.358(3) . ?
C8a H8a 0.93 . ?
N9a H9a 0.86 . ?
N6a H6aA 0.86 . ?
N6a H6aB 0.86 . ?
N1b C2b 1.341(4) . ?
N1b C6b 1.350(3) . ?
C2b N3b 1.324(4) . ?
C2b H2b 0.93 . ?
N3b C4b 1.345(3) . ?
C4b N9b 1.363(3) . ?
C4b C5b 1.377(4) . ?
C5b N7b 1.388(3) . ?
C5b C6b 1.398(4) . ?
C6b N6b 1.335(3) . ?
N7b C8b 1.307(3) . ?
C8b N9b 1.355(3) . ?
C8b H8b 0.93 . ?
N9b H9b 0.86 . ?
N6b H6bA 0.86 . ?
N6b H6bB 0.86 . ?
N1c C2c 1.332(3) . ?
N1c C6c 1.352(3) . ?
C2c N3c 1.322(4) . ?
C2c H2c 0.93 . ?
N3c C4c 1.343(3) . ?
C4c N9c 1.367(3) . ?
C4c C5c 1.379(4) . ?
C5c N7c 1.388(3) . ?
C5c C6c 1.406(4) . ?
C6c N6c 1.319(3) . ?
N7c C8c 1.313(3) . ?
C8c N9c 1.349(4) . ?
C8c H8c 0.93 . ?
N9c H9c 0.86 . ?
N6c H6cA 0.86 . ?
N6c H6cB 0.86 . ?
O6W H61W 0.90 . ?
O6W H62W 0.74 . ?

loop_
_geom_hbond_atom_site_label_D
_geom_hbond_atom_site_label_H
_geom_hbond_atom_site_label_A
_geom_hbond_distance_DH
_geom_hbond_distance_HA
_geom_hbond_distance_DA
_geom_hbond_angle_DHA
_geom_hbond_site_symmetry_A
N9a H9a O1 0.86 2.38 3.091(3) 139.9 2_665
N9c H9c N3b 0.86 2.03 2.885(3) 177.4 2_666
N6c H6cA N7a 0.86 2.13 2.987(3) 176.8 1_645
N6c H6cB N1a 0.86 2.14 2.945(3) 156.0 1_655
N9b H9b O6W 0.86 1.94 2.775(3) 162.3 .
N6b H6bB O3 0.86 2.23 3.062(3) 162.7 1_665
N6b H6bA O3 0.86 2.33 3.137(3) 156.7 2_665
N6a H6aA N7c 0.86 2.27 3.123(3) 174.7 1_455
N6a H6aB N1c 0.86 2.06 2.884(3) 160.6 1_465
O5W H51W N1b 0.88 1.99 2.858(3) 166.7 1_545
O5W H52W O4 0.72 1.99 2.693(2) 167.9 2_665
O6W H62W N3c 0.74 2.09 2.819(3) 169.8 2_656
O6W H61W N7c 0.9 2.17 3.015(3) 155.0 .
C8a H8a O2 0.93 2.46 3.229(3) 140.0 1_565
C8c H8c O6W 0.93 2.64 3.518(3) 157.9 2_666
